data_7713727
loop_
_publ_author_name
'K\<rikavov\'a, Radka'
'Romanovov\'a, Michaela'
'Jend\<zelovsk\'a, Zuzana'
'Majern\'ik, Martin'
'Masaryk, Luk\'a\<s'
'Zoufal\'y, Pavel'
'Milde, David'
'Moncol, Jan'
'Herchel, Radovan'
'Jed\<zelovsk\'y, Rastislav'
'Nemec, Ivan'

_publ_section_title
;
 Impact of central atom and halido ligand on structure, antiproliferative
 activity and selectivity of half-sandwich Ru(II) and Ir(III) complexes
 with a 1,3,4-thiadiazole-based ligand.
;
_journal_name_full 'Dalton Transactions'
_journal_paper_doi 10.1039/D3DT01696J
_journal_year 2023
_chemical_formula_sum 'C21 H22 F6 I Ir N3 O P S'
_chemical_formula_weight 828.54
_space_group_crystal_system monoclinic
_space_group_IT_number 14
_space_group_name_Hall '-P 2ybc'
_space_group_name_H-M_alt 'P 1 21/c 1'
_atom_sites_solution_hydrogens geom
_audit_creation_method SHELXL-2014/7
_audit_update_record
;
2023-05-31 deposited with the CCDC.	2023-08-10 downloaded from the CCDC.
;
_cell_angle_alpha 90
_cell_angle_beta 90.5490(10)
_cell_angle_gamma 90
_cell_formula_units_Z 4
_cell_length_a 12.5694(2)
_cell_length_b 12.32870(10)
_cell_length_c 15.6996(2)
_cell_measurement_reflns_used 103109
_cell_measurement_temperature 100.0
_cell_measurement_theta_max 72.36
_cell_measurement_theta_min 2.81
_cell_volume 2432.77(5)
_computing_structure_refinement 'SHELXL-2014/7 (Sheldrick, 2014)'
_diffrn_ambient_temperature 100
_diffrn_detector 'Pilatus3R 300K'
_diffrn_detector_area_resol_mean 5.81
_diffrn_detector_type 'DECTRIS PILATUS3R 300K'
_diffrn_measured_fraction_theta_full 1.000
_diffrn_measured_fraction_theta_max 0.988
_diffrn_measurement_device 'Eulerian 4-circle diffractometer'
_diffrn_measurement_device_type 'Stoe Stadivari with Xenocs Genix3D Cu HF'
_diffrn_measurement_method '\w scans'
_diffrn_radiation_collimation '0.6 mm diameter'
_diffrn_radiation_monochromator 'Graded multilayer mirror'
_diffrn_radiation_polarisn_norm 270
_diffrn_radiation_type 'Cu K\a'
_diffrn_radiation_wavelength 1.54186
_diffrn_reflns_av_unetI/netI 0.0323
_diffrn_reflns_Laue_measured_fraction_full 1.000
_diffrn_reflns_Laue_measured_fraction_max 0.988
_diffrn_reflns_limit_h_max 15
_diffrn_reflns_limit_h_min -15
_diffrn_reflns_limit_k_max 10
_diffrn_reflns_limit_k_min -15
_diffrn_reflns_limit_l_max 19
_diffrn_reflns_limit_l_min -19
_diffrn_reflns_number 80133
_diffrn_reflns_point_group_measured_fraction_full 1.000
_diffrn_reflns_point_group_measured_fraction_max 0.988
_diffrn_reflns_theta_full 67.686
_diffrn_reflns_theta_max 72.181
_diffrn_reflns_theta_min 3.517
_diffrn_source 'Genix3D Cu HF'
_diffrn_source_current 0.600
_diffrn_source_power 0.030
_diffrn_source_voltage 50
_exptl_absorpt_coefficient_mu 22.635
_exptl_absorpt_correction_T_max 0.4239
_exptl_absorpt_correction_T_min 0.1249
_exptl_absorpt_correction_type multi-scan
_exptl_absorpt_process_details
;
STOE LANA, J. Koziskova, F. Hahn, J. Richter, J. Kozisek, 
Acta Chimica Slovaca, vol. 9, no. 2, 2016, pp. 136 - 140.
;
_exptl_crystal_colour orange
_exptl_crystal_density_diffrn 2.262
_exptl_crystal_description block
_exptl_crystal_F_000 1568
_exptl_crystal_size_max 0.140
_exptl_crystal_size_mid 0.110
_exptl_crystal_size_min 0.080
_refine_diff_density_max 2.300
_refine_diff_density_min -5.002
_refine_diff_density_rms 0.285
_refine_ls_extinction_method none
_refine_ls_goodness_of_fit_ref 1.076
_refine_ls_hydrogen_treatment constr
_refine_ls_matrix_type full
_refine_ls_number_parameters 321
_refine_ls_number_reflns 80133
_refine_ls_number_restraints 0
_refine_ls_restrained_S_all 1.076
_refine_ls_R_factor_all 0.0575
_refine_ls_R_factor_gt 0.0504
_refine_ls_shift/su_max 0.001
_refine_ls_shift/su_mean 0.000
_refine_ls_structure_factor_coef Fsqd
_refine_ls_weighting_details 'w=1/[\s^2^(Fo^2^)+(0.0824P)^2^+31.3006P] where P=(Fo^2^+2Fc^2^)/3'
_refine_ls_weighting_scheme calc
_refine_ls_wR_factor_gt 0.1526
_refine_ls_wR_factor_ref 0.1569
_reflns_Friedel_coverage 0.000
_reflns_number_gt 68476
_reflns_number_total 80133
_reflns_threshold_expression 'I > 2\s(I)'
_cod_data_source_file d3dt01696j2.cif
_cod_data_source_block 4
_cod_original_sg_symbol_H-M 'P 21/c'
_cod_database_code 7713727
_shelx_shelxl_version_number 2014/7
_shelx_space_group_comment
;
The symmetry employed for this shelxl refinement is uniquely defined
by the following loop, which should always be used as a source of
symmetry information in preference to the above space-group names.
They are only intended as comments.
;
_shelx_estimated_absorpt_t_min 0.144
_shelx_estimated_absorpt_t_max 0.265

loop_
_space_group_symop_operation_xyz
'x, y, z'
'-x, y+1/2, -z+1/2'
'-x, -y, -z'
'x, -y-1/2, z-1/2'

loop_
_atom_site_label
_atom_site_type_symbol
_atom_site_fract_x
_atom_site_fract_y
_atom_site_fract_z
_atom_site_U_iso_or_equiv
_atom_site_adp_type
_atom_site_occupancy
_atom_site_site_symmetry_order
_atom_site_calc_flag
_atom_site_refinement_flags_posn
_atom_site_refinement_flags_adp
_atom_site_refinement_flags_occupancy
_atom_site_disorder_assembly
_atom_site_disorder_group
Ir1 Ir 0.82500(3) 0.40513(3) 0.71453(2) 0.02165(18) Uani 1 1 d . . . . .
I1 I 0.93800(7) 0.34240(7) 0.84867(6) 0.0520(3) Uani 1 1 d . . . . .
S1 S 0.66336(19) 0.08022(19) 0.72217(17) 0.0306(5) Uani 1 1 d . . . . .
O1 O 0.8622(7) 0.0032(6) 0.5356(5) 0.0448(19) Uani 1 1 d . . . . .
N1 N 0.7769(6) 0.2473(6) 0.6974(5) 0.0255(17) Uani 1 1 d . . . . .
N2 N 0.8115(6) 0.1755(7) 0.6382(5) 0.0278(17) Uani 1 1 d . . . . .
N3 N 0.6996(7) 0.3864(7) 0.8000(5) 0.0261(17) Uani 1 1 d . . . . .
C1 C 0.9513(8) 0.5108(8) 0.6676(6) 0.026(2) Uani 1 1 d . . . . .
C2 C 0.9152(8) 0.4397(8) 0.6022(6) 0.028(2) Uani 1 1 d . . . . .
C3 C 0.8047(8) 0.4616(8) 0.5856(6) 0.028(2) Uani 1 1 d . . . . .
C4 C 0.7713(8) 0.5445(8) 0.6433(6) 0.028(2) Uani 1 1 d . . . . .
C5 C 0.8620(8) 0.5744(8) 0.6968(6) 0.027(2) Uani 1 1 d . . . . .
C6 C 1.0610(8) 0.5206(9) 0.7009(7) 0.035(2) Uani 1 1 d . . . . .
H6A H 1.0896 0.5920 0.6861 0.052 Uiso 1 1 calc R U . . .
H6B H 1.1055 0.4639 0.6758 0.052 Uiso 1 1 calc R U . . .
H6C H 1.0609 0.5124 0.7630 0.052 Uiso 1 1 calc R U . . .
C7 C 0.9829(9) 0.3613(9) 0.5539(7) 0.033(2) Uani 1 1 d . . . . .
H7A H 1.0471 0.3447 0.5872 0.050 Uiso 1 1 calc R U . . .
H7B H 1.0031 0.3936 0.4993 0.050 Uiso 1 1 calc R U . . .
H7C H 0.9428 0.2944 0.5434 0.050 Uiso 1 1 calc R U . . .
C8 C 0.7376(9) 0.4108(9) 0.5162(7) 0.035(2) Uani 1 1 d . . . . .
H8A H 0.7662 0.3391 0.5021 0.053 Uiso 1 1 calc R U . . .
H8B H 0.7387 0.4571 0.4654 0.053 Uiso 1 1 calc R U . . .
H8C H 0.6642 0.4032 0.5359 0.053 Uiso 1 1 calc R U . . .
C9 C 0.6632(9) 0.5934(9) 0.6478(8) 0.035(2) Uani 1 1 d . . . . .
H9A H 0.6096 0.5384 0.6335 0.052 Uiso 1 1 calc R U . . .
H9B H 0.6579 0.6537 0.6073 0.052 Uiso 1 1 calc R U . . .
H9C H 0.6509 0.6204 0.7056 0.052 Uiso 1 1 calc R U . . .
C10 C 0.8649(9) 0.6642(9) 0.7604(7) 0.036(2) Uani 1 1 d . . . . .
H10A H 0.7960 0.6691 0.7887 0.053 Uiso 1 1 calc R U . . .
H10B H 0.8800 0.7328 0.7314 0.053 Uiso 1 1 calc R U . . .
H10C H 0.9208 0.6498 0.8028 0.053 Uiso 1 1 calc R U . . .
C11 C 0.6672(8) 0.4629(8) 0.8556(6) 0.029(2) Uani 1 1 d . . . . .
H11 H 0.6946 0.5344 0.8502 0.035 Uiso 1 1 calc R U . . .
C12 C 0.5971(8) 0.4424(9) 0.9192(7) 0.035(2) Uani 1 1 d . . . . .
H12 H 0.5761 0.4989 0.9566 0.042 Uiso 1 1 calc R U . . .
C13 C 0.5562(8) 0.3379(9) 0.9290(7) 0.035(2) Uani 1 1 d . . . . .
H13 H 0.5081 0.3217 0.9735 0.042 Uiso 1 1 calc R U . . .
C14 C 0.5871(8) 0.2593(9) 0.8727(7) 0.031(2) Uani 1 1 d . . . . .
H14 H 0.5604 0.1876 0.8780 0.037 Uiso 1 1 calc R U . . .
C15 C 0.6569(7) 0.2843(8) 0.8087(6) 0.0252(19) Uani 1 1 d . . . . .
C16 C 0.6984(7) 0.2098(8) 0.7457(6) 0.026(2) Uani 1 1 d . . . . .
C17 C 0.7606(8) 0.0835(8) 0.6437(6) 0.029(2) Uani 1 1 d . . . . .
C18 C 0.7829(8) -0.0086(8) 0.5915(6) 0.031(2) Uani 1 1 d . . . . .
C19 C 0.7402(9) -0.1096(9) 0.5863(7) 0.035(2) Uani 1 1 d . . . . .
H19 H 0.6835 -0.1377 0.6193 0.042 Uiso 1 1 calc R U . . .
C20 C 0.7971(9) -0.1645(9) 0.5217(8) 0.042(3) Uani 1 1 d . . . . .
H20 H 0.7853 -0.2363 0.5017 0.050 Uiso 1 1 calc R U . . .
C21 C 0.8708(13) -0.0944(10) 0.4948(9) 0.055(4) Uani 1 1 d . . . . .
H21 H 0.9224 -0.1104 0.4528 0.067 Uiso 1 1 calc R U . . .
P1 P 0.41329(18) 0.3341(2) 0.63374(16) 0.0262(5) Uani 1 1 d . . . . .
F1 F 0.5389(5) 0.3165(6) 0.6366(4) 0.0437(15) Uani 1 1 d . . . . .
F2 F 0.3957(6) 0.2062(5) 0.6390(5) 0.0499(17) Uani 1 1 d . . . . .
F3 F 0.4109(6) 0.3421(6) 0.7346(4) 0.0510(17) Uani 1 1 d . . . . .
F4 F 0.2876(5) 0.3537(6) 0.6300(5) 0.0501(17) Uani 1 1 d . . . . .
F5 F 0.4304(5) 0.4631(5) 0.6268(4) 0.0416(14) Uani 1 1 d . . . . .
F6 F 0.4146(6) 0.3278(6) 0.5321(4) 0.0500(17) Uani 1 1 d . . . . .

loop_
_atom_site_aniso_label
_atom_site_aniso_U_11
_atom_site_aniso_U_22
_atom_site_aniso_U_33
_atom_site_aniso_U_23
_atom_site_aniso_U_13
_atom_site_aniso_U_12
Ir1 0.0206(2) 0.0194(3) 0.0250(3) 0.00094(14) 0.00044(16) -0.00121(15)
I1 0.0492(5) 0.0490(5) 0.0579(5) 0.0022(4) 0.0006(4) 0.0035(4)
S1 0.0283(12) 0.0232(12) 0.0403(14) 0.0036(9) -0.0003(10) -0.0045(10)
O1 0.056(5) 0.032(4) 0.047(5) -0.009(3) 0.013(4) -0.010(4)
N1 0.026(4) 0.025(4) 0.025(4) 0.003(3) 0.001(3) 0.004(3)
N2 0.031(4) 0.023(4) 0.029(4) 0.000(3) -0.004(3) -0.002(4)
N3 0.028(4) 0.023(4) 0.027(4) 0.003(3) -0.001(3) -0.002(3)
C1 0.028(5) 0.025(5) 0.027(5) 0.004(4) 0.003(4) -0.005(4)
C2 0.029(5) 0.022(5) 0.033(5) 0.003(4) 0.004(4) -0.003(4)
C3 0.032(5) 0.025(5) 0.027(5) 0.005(4) -0.001(4) -0.007(4)
C4 0.030(5) 0.024(5) 0.029(5) 0.006(4) 0.002(4) -0.005(4)
C5 0.026(5) 0.024(5) 0.032(5) 0.003(4) 0.003(4) -0.003(4)
C6 0.021(5) 0.035(6) 0.048(6) 0.003(5) -0.001(4) -0.004(4)
C7 0.037(5) 0.028(5) 0.035(6) -0.005(4) 0.012(4) -0.006(5)
C8 0.042(6) 0.035(6) 0.027(5) 0.002(4) -0.004(5) -0.008(5)
C9 0.031(5) 0.030(6) 0.044(6) 0.009(4) 0.001(5) 0.006(4)
C10 0.036(5) 0.028(5) 0.043(6) -0.005(4) 0.011(5) -0.005(5)
C11 0.028(5) 0.024(5) 0.036(5) 0.001(4) 0.005(4) 0.005(4)
C12 0.030(5) 0.035(6) 0.040(6) 0.002(4) 0.007(4) 0.004(5)
C13 0.030(5) 0.040(6) 0.035(6) 0.010(4) 0.005(4) -0.001(5)
C14 0.027(5) 0.030(5) 0.036(6) 0.007(4) 0.001(4) -0.003(4)
C15 0.020(4) 0.024(5) 0.032(5) 0.007(4) -0.003(4) 0.001(4)
C16 0.022(4) 0.022(5) 0.034(5) 0.008(4) -0.005(4) -0.006(4)
C17 0.027(5) 0.028(5) 0.032(5) 0.000(4) -0.002(4) -0.004(4)
C18 0.033(5) 0.026(5) 0.033(5) 0.000(4) -0.008(4) -0.003(4)
C19 0.033(5) 0.026(5) 0.047(6) -0.001(4) -0.008(5) -0.002(5)
C20 0.038(6) 0.033(6) 0.054(7) -0.012(5) -0.009(5) -0.001(5)
C21 0.076(10) 0.041(7) 0.050(8) -0.017(6) 0.021(7) -0.010(7)
P1 0.0229(11) 0.0260(12) 0.0298(13) -0.0020(9) 0.0011(9) -0.0016(10)
F1 0.024(3) 0.048(4) 0.059(4) 0.012(3) -0.001(3) 0.002(3)
F2 0.050(4) 0.026(3) 0.074(5) 0.001(3) 0.006(3) -0.002(3)
F3 0.074(5) 0.051(4) 0.028(3) 0.003(3) 0.006(3) 0.012(4)
F4 0.023(3) 0.040(4) 0.087(5) -0.003(3) 0.004(3) -0.002(3)
F5 0.046(4) 0.028(3) 0.051(4) 0.003(3) 0.001(3) -0.002(3)
F6 0.065(4) 0.053(4) 0.032(3) -0.007(3) -0.003(3) 0.018(4)

loop_
_atom_type_symbol
_atom_type_description
_atom_type_scat_dispersion_real
_atom_type_scat_dispersion_imag
_atom_type_scat_source
C C 0.0181 0.0091 'International Tables Vol C Tables 4.2.6.8 and 6.1.1.4'
H H 0.0000 0.0000 'International Tables Vol C Tables 4.2.6.8 and 6.1.1.4'
F F 0.0727 0.0534 'International Tables Vol C Tables 4.2.6.8 and 6.1.1.4'
I I -0.3257 6.8362 'International Tables Vol C Tables 4.2.6.8 and 6.1.1.4'
Ir Ir -4.7710 6.5667 'International Tables Vol C Tables 4.2.6.8 and 6.1.1.4'
N N 0.0311 0.0180 'International Tables Vol C Tables 4.2.6.8 and 6.1.1.4'
O O 0.0492 0.0322 'International Tables Vol C Tables 4.2.6.8 and 6.1.1.4'
P P 0.2955 0.4335 'International Tables Vol C Tables 4.2.6.8 and 6.1.1.4'
S S 0.3331 0.5567 'International Tables Vol C Tables 4.2.6.8 and 6.1.1.4'

loop_
_geom_angle_atom_site_label_1
_geom_angle_atom_site_label_2
_geom_angle_atom_site_label_3
_geom_angle
_geom_angle_site_symmetry_1
_geom_angle_site_symmetry_3
_geom_angle_publ_flag
N1 Ir1 N3 75.9(3) . . ?
N1 Ir1 C2 103.7(3) . . ?
N3 Ir1 C2 162.7(4) . . ?
N1 Ir1 C3 98.7(3) . . ?
N3 Ir1 C3 123.7(3) . . ?
C2 Ir1 C3 39.0(4) . . ?
N1 Ir1 C4 126.7(3) . . ?
N3 Ir1 C4 100.7(3) . . ?
C2 Ir1 C4 65.2(4) . . ?
C3 Ir1 C4 38.8(4) . . ?
N1 Ir1 C5 164.4(3) . . ?
N3 Ir1 C5 110.8(3) . . ?
C2 Ir1 C5 65.5(4) . . ?
C3 Ir1 C5 65.8(4) . . ?
C4 Ir1 C5 39.5(4) . . ?
N1 Ir1 C1 137.2(3) . . ?
N3 Ir1 C1 146.7(3) . . ?
C2 Ir1 C1 38.3(4) . . ?
C3 Ir1 C1 64.6(4) . . ?
C4 Ir1 C1 64.9(4) . . ?
C5 Ir1 C1 38.9(4) . . ?
N1 Ir1 I1 89.0(2) . . ?
N3 Ir1 I1 81.9(2) . . ?
C2 Ir1 I1 115.4(3) . . ?
C3 Ir1 I1 154.3(3) . . ?
C4 Ir1 I1 144.1(3) . . ?
C5 Ir1 I1 105.7(3) . . ?
C1 Ir1 I1 93.2(3) . . ?
C16 S1 C17 87.1(5) . . ?
C18 O1 C21 105.8(9) . . ?
C16 N1 N2 114.0(8) . . ?
C16 N1 Ir1 118.2(6) . . ?
N2 N1 Ir1 127.7(6) . . ?
C17 N2 N1 111.1(8) . . ?
C11 N3 C15 117.0(8) . . ?
C11 N3 Ir1 124.8(7) . . ?
C15 N3 Ir1 117.5(6) . . ?
C2 C1 C5 108.6(8) . . ?
C2 C1 C6 126.7(9) . . ?
C5 C1 C6 124.7(9) . . ?
C2 C1 Ir1 69.4(5) . . ?
C5 C1 Ir1 69.4(5) . . ?
C6 C1 Ir1 127.5(7) . . ?
C1 C2 C3 108.4(9) . . ?
C1 C2 C7 125.8(9) . . ?
C3 C2 C7 125.6(9) . . ?
C1 C2 Ir1 72.3(5) . . ?
C3 C2 Ir1 70.7(5) . . ?
C7 C2 Ir1 126.5(7) . . ?
C4 C3 C2 108.0(8) . . ?
C4 C3 C8 126.1(9) . . ?
C2 C3 C8 125.9(9) . . ?
C4 C3 Ir1 70.6(5) . . ?
C2 C3 Ir1 70.3(5) . . ?
C8 C3 Ir1 127.3(7) . . ?
C3 C4 C5 108.2(9) . . ?
C3 C4 C9 126.3(9) . . ?
C5 C4 C9 125.4(9) . . ?
C3 C4 Ir1 70.6(5) . . ?
C5 C4 Ir1 70.3(5) . . ?
C9 C4 Ir1 125.5(7) . . ?
C1 C5 C4 106.6(8) . . ?
C1 C5 C10 126.8(9) . . ?
C4 C5 C10 126.0(9) . . ?
C1 C5 Ir1 71.7(5) . . ?
C4 C5 Ir1 70.2(5) . . ?
C10 C5 Ir1 129.5(7) . . ?
C1 C6 H6A 109.5 . . ?
C1 C6 H6B 109.5 . . ?
H6A C6 H6B 109.5 . . ?
C1 C6 H6C 109.5 . . ?
H6A C6 H6C 109.5 . . ?
H6B C6 H6C 109.5 . . ?
C2 C7 H7A 109.5 . . ?
C2 C7 H7B 109.5 . . ?
H7A C7 H7B 109.5 . . ?
C2 C7 H7C 109.5 . . ?
H7A C7 H7C 109.5 . . ?
H7B C7 H7C 109.5 . . ?
C3 C8 H8A 109.5 . . ?
C3 C8 H8B 109.5 . . ?
H8A C8 H8B 109.5 . . ?
C3 C8 H8C 109.5 . . ?
H8A C8 H8C 109.5 . . ?
H8B C8 H8C 109.5 . . ?
C4 C9 H9A 109.5 . . ?
C4 C9 H9B 109.5 . . ?
H9A C9 H9B 109.5 . . ?
C4 C9 H9C 109.5 . . ?
H9A C9 H9C 109.5 . . ?
H9B C9 H9C 109.5 . . ?
C5 C10 H10A 109.5 . . ?
C5 C10 H10B 109.5 . . ?
H10A C10 H10B 109.5 . . ?
C5 C10 H10C 109.5 . . ?
H10A C10 H10C 109.5 . . ?
H10B C10 H10C 109.5 . . ?
N3 C11 C12 123.0(10) . . ?
N3 C11 H11 118.5 . . ?
C12 C11 H11 118.5 . . ?
C11 C12 C13 119.6(10) . . ?
C11 C12 H12 120.2 . . ?
C13 C12 H12 120.2 . . ?
C14 C13 C12 118.3(10) . . ?
C14 C13 H13 120.8 . . ?
C12 C13 H13 120.8 . . ?
C13 C14 C15 120.0(10) . . ?
C13 C14 H14 120.0 . . ?
C15 C14 H14 120.0 . . ?
N3 C15 C14 122.0(9) . . ?
N3 C15 C16 111.6(8) . . ?
C14 C15 C16 126.3(9) . . ?
N1 C16 C15 116.2(8) . . ?
N1 C16 S1 113.2(7) . . ?
C15 C16 S1 130.6(7) . . ?
N2 C17 C18 123.5(9) . . ?
N2 C17 S1 114.5(8) . . ?
C18 C17 S1 122.0(8) . . ?
O1 C18 C19 110.9(9) . . ?
O1 C18 C17 116.1(9) . . ?
C19 C18 C17 133.0(10) . . ?
C18 C19 C20 106.2(10) . . ?
C18 C19 H19 126.9 . . ?
C20 C19 H19 126.9 . . ?
C21 C20 C19 105.8(10) . . ?
C21 C20 H20 127.1 . . ?
C19 C20 H20 127.1 . . ?
C20 C21 O1 111.2(11) . . ?
C20 C21 H21 124.4 . . ?
O1 C21 H21 124.4 . . ?
F3 P1 F1 90.5(4) . . ?
F3 P1 F2 90.3(4) . . ?
F1 P1 F2 90.1(4) . . ?
F3 P1 F4 90.0(4) . . ?
F1 P1 F4 179.0(4) . . ?
F2 P1 F4 90.8(4) . . ?
F3 P1 F6 179.1(4) . . ?
F1 P1 F6 90.1(4) . . ?
F2 P1 F6 90.3(4) . . ?
F4 P1 F6 89.4(4) . . ?
F3 P1 F5 90.6(4) . . ?
F1 P1 F5 90.2(4) . . ?
F2 P1 F5 179.1(4) . . ?
F4 P1 F5 88.9(4) . . ?
F6 P1 F5 88.7(4) . . ?

loop_
_geom_bond_atom_site_label_1
_geom_bond_atom_site_label_2
_geom_bond_distance
_geom_bond_site_symmetry_2
_geom_bond_publ_flag
Ir1 N1 2.054(8) . ?
Ir1 N3 2.093(8) . ?
Ir1 C2 2.148(10) . ?
Ir1 C3 2.153(9) . ?
Ir1 C4 2.154(10) . ?
Ir1 C5 2.156(10) . ?
Ir1 C1 2.187(9) . ?
Ir1 I1 2.6445(9) . ?
S1 C16 1.697(10) . ?
S1 C17 1.744(11) . ?
O1 C18 1.341(14) . ?
O1 C21 1.369(14) . ?
N1 C16 1.334(12) . ?
N1 N2 1.359(12) . ?
N2 C17 1.306(13) . ?
N3 C11 1.352(13) . ?
N3 C15 1.375(13) . ?
C1 C2 1.422(14) . ?
C1 C5 1.447(14) . ?
C1 C6 1.475(14) . ?
C2 C3 1.437(14) . ?
C2 C7 1.499(14) . ?
C3 C4 1.431(14) . ?
C3 C8 1.508(14) . ?
C4 C5 1.456(14) . ?
C4 C9 1.489(15) . ?
C5 C10 1.492(14) . ?
C6 H6A 0.9800 . ?
C6 H6B 0.9800 . ?
C6 H6C 0.9800 . ?
C7 H7A 0.9800 . ?
C7 H7B 0.9800 . ?
C7 H7C 0.9800 . ?
C8 H8A 0.9800 . ?
C8 H8B 0.9800 . ?
C8 H8C 0.9800 . ?
C9 H9A 0.9800 . ?
C9 H9B 0.9800 . ?
C9 H9C 0.9800 . ?
C10 H10A 0.9800 . ?
C10 H10B 0.9800 . ?
C10 H10C 0.9800 . ?
C11 C12 1.360(15) . ?
C11 H11 0.9500 . ?
C12 C13 1.396(16) . ?
C12 H12 0.9500 . ?
C13 C14 1.370(16) . ?
C13 H13 0.9500 . ?
C14 C15 1.376(14) . ?
C14 H14 0.9500 . ?
C15 C16 1.450(15) . ?
C17 C18 1.430(15) . ?
C18 C19 1.358(15) . ?
C19 C20 1.418(17) . ?
C19 H19 0.9500 . ?
C20 C21 1.339(19) . ?
C20 H20 0.9500 . ?
C21 H21 0.9500 . ?
P1 F3 1.587(7) . ?
P1 F1 1.595(6) . ?
P1 F2 1.595(7) . ?
P1 F4 1.598(6) . ?
P1 F6 1.598(7) . ?
P1 F5 1.608(7) . ?

loop_
_geom_torsion_atom_site_label_1
_geom_torsion_atom_site_label_2
_geom_torsion_atom_site_label_3
_geom_torsion_atom_site_label_4
_geom_torsion
_geom_torsion_site_symmetry_1
_geom_torsion_site_symmetry_2
_geom_torsion_site_symmetry_3
_geom_torsion_site_symmetry_4
_geom_torsion_publ_flag
C16 N1 N2 C17 -1.6(11) . . . . ?
Ir1 N1 N2 C17 -177.5(7) . . . . ?
C5 C1 C2 C3 3.4(11) . . . . ?
C6 C1 C2 C3 -176.1(9) . . . . ?
Ir1 C1 C2 C3 61.8(7) . . . . ?
C5 C1 C2 C7 178.9(9) . . . . ?
C6 C1 C2 C7 -0.6(16) . . . . ?
Ir1 C1 C2 C7 -122.6(10) . . . . ?
C5 C1 C2 Ir1 -58.5(6) . . . . ?
C6 C1 C2 Ir1 122.1(10) . . . . ?
C1 C2 C3 C4 -2.0(11) . . . . ?
C7 C2 C3 C4 -177.5(9) . . . . ?
Ir1 C2 C3 C4 60.9(6) . . . . ?
C1 C2 C3 C8 174.8(9) . . . . ?
C7 C2 C3 C8 -0.8(16) . . . . ?
Ir1 C2 C3 C8 -122.3(10) . . . . ?
C1 C2 C3 Ir1 -62.9(7) . . . . ?
C7 C2 C3 Ir1 121.6(10) . . . . ?
C2 C3 C4 C5 -0.2(11) . . . . ?
C8 C3 C4 C5 -176.9(9) . . . . ?
Ir1 C3 C4 C5 60.5(6) . . . . ?
C2 C3 C4 C9 179.0(9) . . . . ?
C8 C3 C4 C9 2.3(16) . . . . ?
Ir1 C3 C4 C9 -120.3(10) . . . . ?
C2 C3 C4 Ir1 -60.7(7) . . . . ?
C8 C3 C4 Ir1 122.6(10) . . . . ?
C2 C1 C5 C4 -3.4(10) . . . . ?
C6 C1 C5 C4 176.1(9) . . . . ?
Ir1 C1 C5 C4 -61.9(6) . . . . ?
C2 C1 C5 C10 -175.5(10) . . . . ?
C6 C1 C5 C10 4.0(16) . . . . ?
Ir1 C1 C5 C10 126.1(10) . . . . ?
C2 C1 C5 Ir1 58.5(7) . . . . ?
C6 C1 C5 Ir1 -122.1(9) . . . . ?
C3 C4 C5 C1 2.2(10) . . . . ?
C9 C4 C5 C1 -177.0(9) . . . . ?
Ir1 C4 C5 C1 62.9(6) . . . . ?
C3 C4 C5 C10 174.3(9) . . . . ?
C9 C4 C5 C10 -4.9(16) . . . . ?
Ir1 C4 C5 C10 -125.0(10) . . . . ?
C3 C4 C5 Ir1 -60.7(7) . . . . ?
C9 C4 C5 Ir1 120.1(10) . . . . ?
C15 N3 C11 C12 1.2(14) . . . . ?
Ir1 N3 C11 C12 -169.2(8) . . . . ?
N3 C11 C12 C13 0.5(16) . . . . ?
C11 C12 C13 C14 -1.1(16) . . . . ?
C12 C13 C14 C15 0.1(15) . . . . ?
C11 N3 C15 C14 -2.2(13) . . . . ?
Ir1 N3 C15 C14 168.9(7) . . . . ?
C11 N3 C15 C16 -179.6(8) . . . . ?
Ir1 N3 C15 C16 -8.5(10) . . . . ?
C13 C14 C15 N3 1.6(14) . . . . ?
C13 C14 C15 C16 178.7(9) . . . . ?
N2 N1 C16 C15 -178.6(8) . . . . ?
Ir1 N1 C16 C15 -2.2(11) . . . . ?
N2 N1 C16 S1 1.3(10) . . . . ?
Ir1 N1 C16 S1 177.6(4) . . . . ?
N3 C15 C16 N1 6.9(12) . . . . ?
C14 C15 C16 N1 -170.4(9) . . . . ?
N3 C15 C16 S1 -172.9(7) . . . . ?
C14 C15 C16 S1 9.8(15) . . . . ?
C17 S1 C16 N1 -0.5(7) . . . . ?
C17 S1 C16 C15 179.4(9) . . . . ?
N1 N2 C17 C18 -177.7(9) . . . . ?
N1 N2 C17 S1 1.2(10) . . . . ?
C16 S1 C17 N2 -0.4(8) . . . . ?
C16 S1 C17 C18 178.4(9) . . . . ?
C21 O1 C18 C19 -1.0(13) . . . . ?
C21 O1 C18 C17 178.5(10) . . . . ?
N2 C17 C18 O1 1.1(15) . . . . ?
S1 C17 C18 O1 -177.6(7) . . . . ?
N2 C17 C18 C19 -179.5(11) . . . . ?
S1 C17 C18 C19 1.8(17) . . . . ?
O1 C18 C19 C20 -0.4(12) . . . . ?
C17 C18 C19 C20 -179.8(11) . . . . ?
C18 C19 C20 C21 1.6(14) . . . . ?
C19 C20 C21 O1 -2.3(16) . . . . ?
C18 O1 C21 C20 2.1(15) . . . . ?
